data_4514938
loop_
_publ_author_name
'Santra, Biswajit'
'Mandal, Debdeep'
'Gupta, Vivek'
'Kalita, Pankaj'
'Kumar, Vierandra'
'Narayanan, Ramakirushnan Suriya'
'Dey, Atanu'
'Chrysochos, Nicolas'
'Mohammad, Akbar'
'Singh, Ajeet'
'Zimmer, Michael'
'Dalapati, Rana'
'Biswas, Shyam'
'Schulzke, Carola'
'Chandrasekhar, Vadapalli'
'Scheschkewitz, David'
'Jana, Anukul'

_publ_section_title
;
 Structural Diversity in Supramolecular Organization of Anionic Phosphate
 Monoesters: Role of Cations.
;
_journal_issue 1
_journal_name_full 'ACS omega'
_journal_page_first 2118
_journal_page_last 2133
_journal_paper_doi 10.1021/acsomega.8b03192
_journal_volume 4
_journal_year 2019
_chemical_formula_moiety 'C33 H28 O4 P, C6 H13 N2, C H4 O, C1.8 H3.4 N O0.5, H2 O, C0.6 O0.5, 0.6(C)'
_chemical_formula_sum 'C43 H50.4 N3 O7 P'
_chemical_formula_weight 752.23
_space_group_crystal_system triclinic
_space_group_IT_number 2
_space_group_name_Hall '-P 1'
_space_group_name_H-M_alt 'P -1'
_symmetry_space_group_name_Hall '-P 1'
_symmetry_space_group_name_H-M 'P -1'
_atom_sites_solution_hydrogens mixed
_atom_sites_solution_primary dual
_audit_creation_date 2018-02-01
_audit_creation_method
;
Olex2 1.2
(compiled 2017.08.10 svn.r3458 for OlexSys, GUI svn.r5381)
;
_cell_angle_alpha 94.548(5)
_cell_angle_beta 104.485(5)
_cell_angle_gamma 111.120(5)
_cell_formula_units_Z 2
_cell_length_a 9.510(5)
_cell_length_b 13.081(5)
_cell_length_c 17.645(5)
_cell_measurement_reflns_used 5068
_cell_measurement_temperature 293(2)
_cell_measurement_theta_max 27.98
_cell_measurement_theta_min 2.34
_cell_volume 1947.3(14)
_computing_cell_refinement 'SAINT v8.37A (Bruker, 2015)'
_computing_data_reduction 'SAINT v8.37A (Bruker, 2015)'
_computing_molecular_graphics 'Olex2 (Dolomanov et al., 2009)'
_computing_publication_material 'Olex2 (Dolomanov et al., 2009)'
_computing_structure_refinement 'ShelXL (Sheldrick, 2015)'
_computing_structure_solution 'ShelXT (Sheldrick, 2015)'
_diffrn_ambient_temperature 293(2)
_diffrn_measured_fraction_theta_full 0.998
_diffrn_measured_fraction_theta_max 0.998
_diffrn_measurement_device_type 'Bruker APEX-II CCD'
_diffrn_measurement_method '\f and \w scans'
_diffrn_radiation_type MoK\a
_diffrn_radiation_wavelength 0.71069
_diffrn_reflns_av_R_equivalents 0.1346
_diffrn_reflns_av_unetI/netI 0.1860
_diffrn_reflns_Laue_measured_fraction_full 0.998
_diffrn_reflns_Laue_measured_fraction_max 0.998
_diffrn_reflns_limit_h_max 11
_diffrn_reflns_limit_h_min -11
_diffrn_reflns_limit_k_max 16
_diffrn_reflns_limit_k_min -16
_diffrn_reflns_limit_l_max 22
_diffrn_reflns_limit_l_min -22
_diffrn_reflns_number 25212
_diffrn_reflns_point_group_measured_fraction_full 0.998
_diffrn_reflns_point_group_measured_fraction_max 0.998
_diffrn_reflns_theta_full 25.240
_diffrn_reflns_theta_max 26.497
_diffrn_reflns_theta_min 2.266
_diffrn_standards_number 0
_exptl_absorpt_coefficient_mu 0.126
_exptl_absorpt_correction_T_max 0.7457
_exptl_absorpt_correction_T_min 0.5791
_exptl_absorpt_correction_type multi-scan
_exptl_absorpt_process_details
'SADABS-2016/2 (Bruker,2016/2) was used for absorption correction. wR2(int) was 0.1626 before and 0.0825 after correction. The Ratio of minimum to maximum transmission is 0.7766. The \l/2 correction factor is Not present.'
_exptl_crystal_colour colorless
_exptl_crystal_density_diffrn 1.283
_exptl_crystal_description needle
_exptl_crystal_F_000 801
_exptl_crystal_size_max 0.21
_exptl_crystal_size_mid 0.15
_exptl_crystal_size_min 0.11
_refine_diff_density_max 1.267
_refine_diff_density_min -1.060
_refine_diff_density_rms 0.120
_refine_ls_extinction_method none
_refine_ls_goodness_of_fit_ref 1.031
_refine_ls_hydrogen_treatment constr
_refine_ls_matrix_type full
_refine_ls_number_parameters 522
_refine_ls_number_reflns 8060
_refine_ls_number_restraints 54
_refine_ls_restrained_S_all 1.029
_refine_ls_R_factor_all 0.2243
_refine_ls_R_factor_gt 0.1144
_refine_ls_shift/su_max 0.000
_refine_ls_shift/su_mean 0.000
_refine_ls_structure_factor_coef Fsqd
_refine_ls_weighting_details 'w=1/[\s^2^(Fo^2^)+(0.1410P)^2^+8.6678P] where P=(Fo^2^+2Fc^2^)/3'
_refine_ls_weighting_scheme calc
_refine_ls_wR_factor_gt 0.2617
_refine_ls_wR_factor_ref 0.3317
_reflns_Friedel_coverage 0.000
_reflns_number_gt 4122
_reflns_number_total 8060
_reflns_threshold_expression 'I > 2\s(I)'
_cod_data_source_file ao8b03192_si_002.cif
_cod_data_source_block 24apra
_cod_original_formula_sum 'C43 H50.40 N3 O7 P'
_cod_database_code 4514938
_shelx_shelxl_version_number 2017/1
_shelx_space_group_comment
;
The symmetry employed for this shelxl refinement is uniquely defined
by the following loop, which should always be used as a source of
symmetry information in preference to the above space-group names.
They are only intended as comments.
;
_olex2_refinement_description
;
1. Fixed Uiso
 At 1.2 times of:
  All C(H) groups, H4 of O4, All C(H,H) groups, All N(H) groups
 At 1.5 times of:
  All C(H,H,H) groups, H7 of O7, All O(H,H) groups
2. Uiso/Uaniso restraints and constraints
Uanis(O3) \\sim Ueq, Uanis(C1) \\sim Ueq, Uanis(C2) \\sim Ueq, Uanis(O5A) \\sim
Ueq, Uanis(C102) \\sim Ueq: with sigma of 0.005 and sigma for terminal atoms of
0.0002
Uanis(C103) \\sim Ueq: with sigma of 0.01 and sigma for terminal atoms of 0.002
Uanis(C1B) \\sim Ueq: with sigma of 0.01 and sigma for terminal atoms of 0.002
Uanis(O4) \\sim Ueq, Uanis(P1) \\sim Ueq: with sigma of 0.007 and sigma for
terminal atoms of 0.0002
Uanis(P1) \\sim Ueq: with sigma of 0.005 and sigma for terminal atoms of 0.0002
3. Others
 Fixed Sof: O5A(0.5) O5B(0.5) C103(0.6) C102(0.4) H10a(0.4) H10b(0.4)
 H10c(0.4) C1A(0.6) C1B(0.4) H1Ba(0.4) H1Bb(0.4) H1Bc(0.4)
4.a Free rotating group:
 O15(H15a,H15b)
4.b Ternary CH refined with riding coordinates:
 N2(H2), C8(H8), C21(H21)
4.c Secondary CH2 refined with riding coordinates:
 C37(H37a,H37b), C39(H39a,H39b), C36(H36a,H36b), C38(H38a,H38b), C35(H35a,
 H35b), C34(H34a,H34b)
4.d Me refined with riding coordinates:
 C7(H7a,H7b,H7c)
4.e Aromatic/amide H refined with riding coordinates:
 C27(H27), C23(H23), C5(H5), C19(H19), C26(H26), C10(H10), C3(H3), C29(H29),
 C13(H13), C18(H18), C14(H14), C30(H30), C33(H33), C20(H20), C17(H17), C24(H24),
  C16(H16), C25(H25), C11(H11), C12(H12), C31(H31), C32(H32), C1AA(H1AA)
4.f Idealised Me refined as rotating group:
 C50(H50a,H50b,H50c), C102(H10a,H10b,H10c), C1B(H1Ba,H1Bb,H1Bc)
4.g Idealised tetrahedral OH refined as rotating group:
 O4(H4), O7(H7)
;
_olex2_submission_special_instructions 'No special instructions were received'

loop_
_space_group_symop_operation_xyz
'x, y, z'
'-x, -y, -z'

loop_
_atom_site_label
_atom_site_type_symbol
_atom_site_fract_x
_atom_site_fract_y
_atom_site_fract_z
_atom_site_U_iso_or_equiv
_atom_site_adp_type
_atom_site_occupancy
_atom_site_site_symmetry_order
_atom_site_calc_flag
_atom_site_refinement_flags_posn
_atom_site_refinement_flags_adp
_atom_site_refinement_flags_occupancy
_atom_site_disorder_assembly
_atom_site_disorder_group
P1 P 0.87017(18) 0.54391(15) 0.63286(10) 0.0197(4) Uani 1 1 d . U . . .
O4 O 1.0070(5) 0.6343(3) 0.6127(2) 0.0175(9) Uani 1 1 d . U . . .
H4 H 1.087054 0.621421 0.626232 0.021 Uiso 1 1 calc GR . . . .
O1 O 0.8690(4) 0.5986(3) 0.7194(2) 0.0147(9) Uani 1 1 d . . . . .
O2 O 0.8963(5) 0.4394(4) 0.6383(3) 0.0272(11) Uani 1 1 d . . . . .
N1 N 0.2715(5) 0.6151(4) 0.6362(3) 0.0162(11) Uani 1 1 d . . . . .
O3 O 0.7162(6) 0.5374(4) 0.5800(3) 0.0356(12) Uani 1 1 d . U . . .
C1 C 1.0061(6) 0.6322(5) 0.7842(3) 0.0132(12) Uani 1 1 d . U . . .
C2 C 1.0248(6) 0.5559(5) 0.8318(3) 0.0132(12) Uani 1 1 d . U . . .
N2 N 0.5145(6) 0.5882(4) 0.6297(3) 0.0205(12) Uani 1 1 d . . . . .
H2 H 0.609876 0.577342 0.626842 0.025 Uiso 1 1 calc R . . . .
C8 C 1.0682(7) 0.8267(5) 0.7563(4) 0.0174(13) Uani 1 1 d . . . . .
H8 H 1.013267 0.786662 0.701220 0.021 Uiso 1 1 calc R . . . .
C21 C 0.8885(6) 0.4424(5) 0.8168(3) 0.0146(13) Uani 1 1 d . . . . .
H21 H 0.848873 0.416481 0.758968 0.017 Uiso 1 1 calc R . . . .
C28 C 0.9382(6) 0.3531(5) 0.8524(3) 0.0152(13) Uani 1 1 d . . . . .
C27 C 0.5974(7) 0.3918(5) 0.7968(4) 0.0222(14) Uani 1 1 d . . . . .
H27 H 0.577242 0.339844 0.752213 0.027 Uiso 1 1 calc R . . . .
C6 C 1.1090(7) 0.7424(5) 0.8024(3) 0.0149(13) Uani 1 1 d . . . . .
C23 C 0.7802(7) 0.5330(5) 0.9081(4) 0.0188(14) Uani 1 1 d . . . . .
H23 H 0.883243 0.576665 0.939050 0.023 Uiso 1 1 calc R . . . .
C15 C 0.9501(7) 0.8630(5) 0.7832(3) 0.0169(13) Uani 1 1 d . . . . .
C5 C 1.2475(7) 0.7741(5) 0.8661(3) 0.0161(13) Uani 1 1 d . . . . .
H5 H 1.321230 0.847423 0.878182 0.019 Uiso 1 1 calc R . . . .
C4 C 1.2763(7) 0.6978(5) 0.9113(3) 0.0162(13) Uani 1 1 d . . . . .
C9 C 1.2113(7) 0.9241(5) 0.7525(3) 0.0159(13) Uani 1 1 d . . . . .
C19 C 0.7972(7) 0.8716(5) 0.8720(4) 0.0237(15) Uani 1 1 d . . . . .
H19 H 0.769738 0.854851 0.917958 0.028 Uiso 1 1 calc R . . . .
C26 C 0.4727(7) 0.4030(6) 0.8177(4) 0.0254(15) Uani 1 1 d . . . . .
H26 H 0.369428 0.358846 0.787268 0.030 Uiso 1 1 calc R . . . .
C37 C 0.4863(7) 0.6624(5) 0.5744(4) 0.0215(14) Uani 1 1 d . . . . .
H37A H 0.470737 0.628780 0.520293 0.026 Uiso 1 1 calc R . . . .
H37B H 0.576291 0.733382 0.588686 0.026 Uiso 1 1 calc R . . . .
C10 C 1.2885(7) 1.0199(5) 0.8104(4) 0.0204(14) Uani 1 1 d . . . . .
H10 H 1.248769 1.028494 0.852445 0.024 Uiso 1 1 calc R . . . .
C39 C 0.3812(7) 0.4781(5) 0.6068(4) 0.0218(14) Uani 1 1 d . . . . .
H39A H 0.400109 0.430449 0.644028 0.026 Uiso 1 1 calc R . . . .
H39B H 0.369082 0.442363 0.553895 0.026 Uiso 1 1 calc R . . . .
C3 C 1.1641(7) 0.5898(5) 0.8953(3) 0.0159(13) Uani 1 1 d . . . . .
H3 H 1.181220 0.539357 0.926973 0.019 Uiso 1 1 calc R . . . .
C7 C 1.4314(7) 0.7331(5) 0.9772(4) 0.0217(14) Uani 1 1 d . . . . .
H7A H 1.494570 0.810249 0.979988 0.033 Uiso 1 1 calc R . . . .
H7B H 1.410448 0.723225 1.027207 0.033 Uiso 1 1 calc R . . . .
H7C H 1.487126 0.688302 0.966116 0.033 Uiso 1 1 calc R . . . .
C36 C 0.3378(8) 0.6797(6) 0.5803(4) 0.0272(16) Uani 1 1 d . . . . .
H36A H 0.364540 0.758239 0.598264 0.033 Uiso 1 1 calc R . . . .
H36B H 0.259766 0.656228 0.528150 0.033 Uiso 1 1 calc R . . . .
C29 C 0.8810(7) 0.3013(5) 0.9102(4) 0.0230(15) Uani 1 1 d . . . . .
H29 H 0.812872 0.322940 0.930684 0.028 Uiso 1 1 calc R . . . .
C13 C 1.4067(7) 0.9996(5) 0.6839(4) 0.0222(14) Uani 1 1 d . . . . .
H13 H 1.444500 0.992742 0.640779 0.027 Uiso 1 1 calc R . . . .
C18 C 0.7241(7) 0.9270(5) 0.8236(4) 0.0280(16) Uani 1 1 d . . . . .
H18 H 0.648556 0.948056 0.836946 0.034 Uiso 1 1 calc R . . . .
C14 C 1.2715(7) 0.9150(5) 0.6890(4) 0.0196(14) Uani 1 1 d . . . . .
H14 H 1.220331 0.851301 0.649464 0.024 Uiso 1 1 calc R . . . .
C30 C 0.9246(8) 0.2170(5) 0.9379(4) 0.0245(15) Uani 1 1 d . . . . .
H30 H 0.885135 0.182119 0.976461 0.029 Uiso 1 1 calc R . . . .
C33 C 1.0403(7) 0.3192(5) 0.8235(4) 0.0259(15) Uani 1 1 d . . . . .
H33 H 1.080009 0.353524 0.784879 0.031 Uiso 1 1 calc R . . . .
C22 C 0.7535(7) 0.4572(5) 0.8416(4) 0.0179(13) Uani 1 1 d . . . . .
C38 C 0.2325(7) 0.4971(5) 0.6079(4) 0.0258(16) Uani 1 1 d . . . . .
H38A H 0.158482 0.473357 0.554616 0.031 Uiso 1 1 calc R . . . .
H38B H 0.182470 0.452635 0.642530 0.031 Uiso 1 1 calc R . . . .
C20 C 0.9113(7) 0.8403(5) 0.8531(4) 0.0225(14) Uani 1 1 d . . . . .
H20 H 0.961613 0.804513 0.886805 0.027 Uiso 1 1 calc R . . . .
C17 C 0.7633(8) 0.9507(6) 0.7561(5) 0.0341(18) Uani 1 1 d . . . . .
H17 H 0.714320 0.988006 0.723219 0.041 Uiso 1 1 calc R . . . .
C35 C 0.5415(7) 0.6401(6) 0.7124(4) 0.0242(15) Uani 1 1 d . . . . .
H35A H 0.628321 0.712773 0.726897 0.029 Uiso 1 1 calc R . . . .
H35B H 0.567280 0.593603 0.749183 0.029 Uiso 1 1 calc R . . . .
C24 C 0.6545(8) 0.5448(6) 0.9292(4) 0.0261(15) Uani 1 1 d . . . . .
H24 H 0.674119 0.596567 0.973867 0.031 Uiso 1 1 calc R . . . .
C16 C 0.8759(8) 0.9193(6) 0.7360(4) 0.0294(16) Uani 1 1 d . . . . .
H16 H 0.902116 0.936538 0.689910 0.035 Uiso 1 1 calc R . . . .
C25 C 0.5012(8) 0.4802(6) 0.8843(4) 0.0271(16) Uani 1 1 d . . . . .
H25 H 0.417362 0.488173 0.898381 0.033 Uiso 1 1 calc R . . . .
C34 C 0.3848(7) 0.6519(7) 0.7158(4) 0.0318(17) Uani 1 1 d . . . . .
H34A H 0.340959 0.607021 0.751893 0.038 Uiso 1 1 calc R . . . .
H34B H 0.406720 0.729139 0.735492 0.038 Uiso 1 1 calc R . . . .
C11 C 1.4251(8) 1.1032(6) 0.8060(4) 0.0264(15) Uani 1 1 d . . . . .
H11 H 1.477720 1.166416 0.845958 0.032 Uiso 1 1 calc R . . . .
C12 C 1.4840(7) 1.0932(6) 0.7427(4) 0.0257(16) Uani 1 1 d . . . . .
H12 H 1.575404 1.149616 0.740103 0.031 Uiso 1 1 calc R . . . .
C31 C 1.0266(8) 0.1857(5) 0.9078(4) 0.0315(17) Uani 1 1 d . . . . .
H31 H 1.056553 0.129890 0.926452 0.038 Uiso 1 1 calc R . . . .
C32 C 1.0842(8) 0.2365(6) 0.8505(5) 0.0321(17) Uani 1 1 d . . . . .
H32 H 1.152550 0.214853 0.830050 0.039 Uiso 1 1 calc R . . . .
O7 O 0.4176(14) 0.7291(10) 0.3867(7) 0.133(4) Uani 1 1 d . . . . .
H7 H 0.410197 0.688494 0.419842 0.199 Uiso 1 1 calc GR . . . .
C50 C 0.2964(11) 0.7797(8) 0.3800(6) 0.066(3) Uani 1 1 d . . . . .
H50A H 0.273196 0.799990 0.328588 0.099 Uiso 1 1 calc GR . . . .
H50B H 0.337231 0.844888 0.420788 0.099 Uiso 1 1 calc GR . . . .
H50C H 0.201539 0.726283 0.386238 0.099 Uiso 1 1 calc GR . . . .
N5 N 0.0600(7) 0.1594(5) 0.5579(4) 0.0412(17) Uani 1 1 d . . . A 1
O5A O 0.195(2) 0.1737(14) 0.4777(10) 0.075(4) Uani 0.5 1 d . U P A 1
O15 O 0.5315(8) 0.9076(6) 0.5115(4) 0.077(2) Uani 1 1 d . . . . .
H15A H 0.560280 0.865980 0.484886 0.115 Uiso 1 1 d G . . . .
H15B H 0.617429 0.956570 0.542718 0.115 Uiso 1 1 d G . . . .
O5B O -0.1640(12) 0.0555(9) 0.5813(6) 0.038(2) Uani 0.5 1 d . . P B 2
C103 C 0.1570(19) 0.1870(14) 0.6382(9) 0.056(4) Uani 0.6 1 d . U P C 2
C102 C -0.079(2) 0.1885(16) 0.5821(11) 0.040(3) Uani 0.4 1 d . U P A 1
H10A H -0.098517 0.244386 0.553961 0.060 Uiso 0.4 1 calc GR . P A 1
H10B H -0.046292 0.215955 0.638439 0.060 Uiso 0.4 1 calc GR . P A 1
H10C H -0.174656 0.122250 0.568031 0.060 Uiso 0.4 1 calc GR . P A 1
C1A C -0.0874(17) 0.0857(12) 0.5330(9) 0.049(4) Uani 0.6 1 d . . P B 2
C1AA C 0.1228(16) 0.1974(8) 0.4958(6) 0.084(4) Uani 1 1 d . . . A 1
H1AA H 0.091959 0.249266 0.470912 0.101 Uiso 1 1 calc R . . A 1
C1B C 0.116(3) 0.1021(19) 0.6086(12) 0.048(5) Uani 0.4 1 d . U P A 1
H1BA H 0.123794 0.131434 0.661907 0.072 Uiso 0.4 1 calc GR . P A 1
H1BB H 0.218161 0.108995 0.605854 0.072 Uiso 0.4 1 calc GR . P A 1
H1BC H 0.044973 0.024872 0.594502 0.072 Uiso 0.4 1 calc GR . P A 1

loop_
_atom_site_aniso_label
_atom_site_aniso_U_11
_atom_site_aniso_U_22
_atom_site_aniso_U_33
_atom_site_aniso_U_23
_atom_site_aniso_U_13
_atom_site_aniso_U_12
P1 0.0055(7) 0.0342(10) 0.0197(9) -0.0022(7) 0.0053(6) 0.0087(7)
O4 0.0174(9) 0.0176(9) 0.0176(9) 0.0033(3) 0.0053(3) 0.0070(4)
O1 0.0061(19) 0.025(2) 0.014(2) 0.0034(17) 0.0039(17) 0.0064(18)
O2 0.021(2) 0.023(3) 0.037(3) 0.000(2) 0.022(2) 0.001(2)
N1 0.011(2) 0.019(3) 0.020(3) 0.004(2) 0.006(2) 0.007(2)
O3 0.0354(12) 0.0358(12) 0.0356(12) 0.0065(3) 0.0107(4) 0.0141(5)
C1 0.008(2) 0.019(3) 0.017(3) 0.004(2) 0.005(2) 0.009(2)
C2 0.007(2) 0.015(3) 0.018(3) 0.000(2) 0.007(2) 0.003(2)
N2 0.006(2) 0.035(3) 0.019(3) 0.001(2) 0.004(2) 0.008(2)
C8 0.013(3) 0.022(3) 0.022(3) 0.008(3) 0.008(3) 0.010(3)
C21 0.009(3) 0.020(3) 0.014(3) -0.001(2) 0.004(2) 0.005(3)
C28 0.009(3) 0.016(3) 0.019(3) 0.001(2) 0.006(3) 0.002(2)
C27 0.011(3) 0.024(4) 0.029(4) 0.003(3) 0.006(3) 0.004(3)
C6 0.010(3) 0.022(3) 0.016(3) 0.004(2) 0.007(2) 0.008(3)
C23 0.010(3) 0.022(3) 0.023(3) 0.006(3) 0.003(3) 0.005(3)
C15 0.015(3) 0.019(3) 0.018(3) 0.002(3) 0.003(3) 0.010(3)
C5 0.011(3) 0.014(3) 0.021(3) -0.001(3) 0.006(3) 0.003(3)
C4 0.012(3) 0.020(3) 0.018(3) 0.004(3) 0.008(3) 0.005(3)
C9 0.013(3) 0.023(3) 0.019(3) 0.010(3) 0.007(3) 0.012(3)
C19 0.013(3) 0.031(4) 0.028(4) 0.000(3) 0.013(3) 0.006(3)
C26 0.009(3) 0.033(4) 0.033(4) 0.013(3) 0.007(3) 0.004(3)
C37 0.015(3) 0.029(4) 0.024(3) 0.006(3) 0.011(3) 0.008(3)
C10 0.019(3) 0.028(4) 0.018(3) 0.003(3) 0.007(3) 0.012(3)
C39 0.019(3) 0.031(4) 0.024(3) 0.004(3) 0.009(3) 0.017(3)
C3 0.013(3) 0.019(3) 0.019(3) 0.004(3) 0.004(3) 0.012(3)
C7 0.009(3) 0.025(4) 0.027(4) 0.004(3) 0.005(3) 0.004(3)
C36 0.027(4) 0.035(4) 0.038(4) 0.016(3) 0.023(3) 0.022(3)
C29 0.015(3) 0.028(4) 0.026(4) 0.003(3) 0.007(3) 0.008(3)
C13 0.015(3) 0.031(4) 0.026(4) 0.007(3) 0.009(3) 0.013(3)
C18 0.017(3) 0.029(4) 0.044(4) 0.005(3) 0.013(3) 0.013(3)
C14 0.014(3) 0.027(4) 0.021(3) 0.005(3) 0.008(3) 0.010(3)
C30 0.025(4) 0.026(4) 0.025(4) 0.009(3) 0.009(3) 0.010(3)
C33 0.021(4) 0.021(4) 0.042(4) 0.010(3) 0.020(3) 0.007(3)
C22 0.010(3) 0.019(3) 0.028(4) 0.006(3) 0.010(3) 0.007(3)
C38 0.015(3) 0.027(4) 0.042(4) 0.006(3) 0.018(3) 0.009(3)
C20 0.015(3) 0.027(4) 0.029(4) 0.005(3) 0.006(3) 0.012(3)
C17 0.027(4) 0.042(5) 0.050(5) 0.022(4) 0.015(4) 0.027(4)
C35 0.011(3) 0.042(4) 0.019(3) -0.004(3) 0.003(3) 0.012(3)
C24 0.024(4) 0.033(4) 0.029(4) 0.007(3) 0.016(3) 0.014(3)
C16 0.022(4) 0.046(5) 0.034(4) 0.020(3) 0.018(3) 0.020(3)
C25 0.021(4) 0.036(4) 0.039(4) 0.020(3) 0.019(3) 0.018(3)
C34 0.018(3) 0.061(5) 0.023(4) -0.003(3) 0.010(3) 0.021(3)
C11 0.021(3) 0.025(4) 0.030(4) 0.007(3) 0.005(3) 0.006(3)
C12 0.015(3) 0.032(4) 0.036(4) 0.016(3) 0.013(3) 0.010(3)
C31 0.030(4) 0.016(4) 0.046(4) 0.006(3) 0.005(3) 0.010(3)
C32 0.025(4) 0.024(4) 0.059(5) 0.012(3) 0.021(4) 0.016(3)
O7 0.147(9) 0.149(10) 0.119(9) 0.047(7) 0.062(7) 0.058(8)
C50 0.047(6) 0.058(6) 0.085(7) 0.009(5) 0.025(5) 0.010(5)
N5 0.028(4) 0.049(4) 0.034(4) 0.020(3) -0.001(3) 0.006(3)
O5A 0.075(4) 0.075(4) 0.075(4) 0.0141(7) 0.0226(11) 0.0297(14)
O15 0.094(5) 0.054(4) 0.038(4) 0.006(3) 0.012(4) -0.016(4)
O5B 0.034(6) 0.046(7) 0.046(6) 0.021(5) 0.021(5) 0.020(5)
C103 0.055(4) 0.057(4) 0.055(4) 0.011(2) 0.016(2) 0.021(2)
C102 0.040(3) 0.040(3) 0.040(3) 0.0075(7) 0.0120(10) 0.0157(13)
C1A 0.043(9) 0.048(9) 0.053(9) 0.013(7) -0.003(7) 0.024(7)
C1AA 0.125(11) 0.042(6) 0.053(7) 0.022(5) -0.008(7) 0.017(7)
C1B 0.048(6) 0.048(6) 0.048(6) 0.010(2) 0.014(3) 0.020(3)

loop_
_atom_type_symbol
_atom_type_description
_atom_type_scat_dispersion_real
_atom_type_scat_dispersion_imag
_atom_type_scat_source
C C 0.0033 0.0016 'International Tables Vol C Tables 4.2.6.8 and 6.1.1.4'
H H 0.0000 0.0000 'International Tables Vol C Tables 4.2.6.8 and 6.1.1.4'
N N 0.0061 0.0033 'International Tables Vol C Tables 4.2.6.8 and 6.1.1.4'
O O 0.0106 0.0060 'International Tables Vol C Tables 4.2.6.8 and 6.1.1.4'
P P 0.1023 0.0942 'International Tables Vol C Tables 4.2.6.8 and 6.1.1.4'

loop_
_geom_angle_atom_site_label_1
_geom_angle_atom_site_label_2
_geom_angle_atom_site_label_3
_geom_angle
O4 P1 O1 105.1(2)
O2 P1 O4 111.7(2)
O2 P1 O1 110.2(2)
O2 P1 O3 118.5(3)
O3 P1 O4 108.9(3)
O3 P1 O1 101.1(2)
P1 O4 H4 109.5
C1 O1 P1 118.6(3)
C38 N1 C36 108.5(5)
C34 N1 C36 110.5(5)
C34 N1 C38 109.9(5)
C2 C1 O1 118.6(5)
C6 C1 O1 118.5(5)
C6 C1 C2 122.6(5)
C1 C2 C21 118.8(5)
C1 C2 C3 118.1(5)
C3 C2 C21 123.0(5)
C37 N2 H2 108.3
C37 N2 C39 110.9(5)
C37 N2 C35 110.4(5)
C39 N2 H2 108.3
C39 N2 C35 110.7(5)
C35 N2 H2 108.3
C6 C8 H8 105.5
C6 C8 C15 112.6(5)
C15 C8 H8 105.5
C9 C8 H8 105.5
C9 C8 C6 113.7(5)
C9 C8 C15 112.9(5)
C2 C21 H21 106.3
C2 C21 C28 113.9(5)
C28 C21 H21 106.3
C22 C21 C2 109.5(5)
C22 C21 H21 106.3
C22 C21 C28 114.0(5)
C29 C28 C21 123.0(5)
C29 C28 C33 118.1(6)
C33 C28 C21 118.8(5)
C26 C27 H27 119.5
C26 C27 C22 121.1(6)
C22 C27 H27 119.5
C1 C6 C8 120.3(5)
C1 C6 C5 117.8(5)
C5 C6 C8 121.9(5)
C22 C23 H23 119.6
C22 C23 C24 120.7(6)
C24 C23 H23 119.6
C20 C15 C8 122.8(5)
C16 C15 C8 118.9(5)
C16 C15 C20 118.2(6)
C6 C5 H5 119.5
C4 C5 C6 121.0(5)
C4 C5 H5 119.5
C5 C4 C7 119.7(5)
C3 C4 C5 119.6(5)
C3 C4 C7 120.7(5)
C10 C9 C8 123.1(5)
C10 C9 C14 118.4(6)
C14 C9 C8 118.4(5)
C18 C19 H19 119.6
C18 C19 C20 120.9(6)
C20 C19 H19 119.6
C27 C26 H26 120.0
C27 C26 C25 120.0(6)
C25 C26 H26 120.0
N2 C37 H37A 110.2
N2 C37 H37B 110.2
N2 C37 C36 107.6(5)
H37A C37 H37B 108.5
C36 C37 H37A 110.2
C36 C37 H37B 110.2
C9 C10 H10 119.9
C9 C10 C11 120.3(6)
C11 C10 H10 119.9
N2 C39 H39A 110.2
N2 C39 H39B 110.2
N2 C39 C38 107.6(5)
H39A C39 H39B 108.5
C38 C39 H39A 110.2
C38 C39 H39B 110.2
C2 C3 H3 119.7
C4 C3 C2 120.5(5)
C4 C3 H3 119.7
C4 C7 H7A 109.5
C4 C7 H7B 109.5
C4 C7 H7C 109.5
H7A C7 H7B 109.5
H7A C7 H7C 109.5
H7B C7 H7C 109.5
N1 C36 C37 110.3(5)
N1 C36 H36A 109.6
N1 C36 H36B 109.6
C37 C36 H36A 109.6
C37 C36 H36B 109.6
H36A C36 H36B 108.1
C28 C29 H29 119.7
C28 C29 C30 120.7(6)
C30 C29 H29 119.7
C14 C13 H13 120.2
C12 C13 H13 120.2
C12 C13 C14 119.7(6)
C19 C18 H18 120.2
C17 C18 C19 119.6(6)
C17 C18 H18 120.2
C9 C14 H14 119.4
C13 C14 C9 121.2(6)
C13 C14 H14 119.4
C29 C30 H30 120.3
C31 C30 C29 119.5(6)
C31 C30 H30 120.3
C28 C33 H33 119.1
C32 C33 C28 121.8(6)
C32 C33 H33 119.1
C27 C22 C21 119.7(5)
C23 C22 C21 122.0(5)
C23 C22 C27 118.3(5)
N1 C38 C39 110.6(5)
N1 C38 H38A 109.5
N1 C38 H38B 109.5
C39 C38 H38A 109.5
C39 C38 H38B 109.5
H38A C38 H38B 108.1
C15 C20 H20 120.2
C19 C20 C15 119.7(6)
C19 C20 H20 120.2
C18 C17 H17 119.9
C18 C17 C16 120.3(6)
C16 C17 H17 119.9
N2 C35 H35A 110.3
N2 C35 H35B 110.3
N2 C35 C34 107.0(5)
H35A C35 H35B 108.6
C34 C35 H35A 110.3
C34 C35 H35B 110.3
C23 C24 H24 119.9
C25 C24 C23 120.3(6)
C25 C24 H24 119.9
C15 C16 C17 121.4(6)
C15 C16 H16 119.3
C17 C16 H16 119.3
C26 C25 H25 120.2
C24 C25 C26 119.6(6)
C24 C25 H25 120.2
N1 C34 C35 109.5(5)
N1 C34 H34A 109.8
N1 C34 H34B 109.8
C35 C34 H34A 109.8
C35 C34 H34B 109.8
H34A C34 H34B 108.2
C10 C11 H11 119.6
C12 C11 C10 120.7(6)
C12 C11 H11 119.6
C13 C12 C11 119.6(6)
C13 C12 H12 120.2
C11 C12 H12 120.2
C30 C31 H31 119.7
C32 C31 C30 120.5(6)
C32 C31 H31 119.7
C33 C32 C31 119.5(6)
C33 C32 H32 120.3
C31 C32 H32 120.3
C50 O7 H7 109.5
O7 C50 H50A 109.5
O7 C50 H50B 109.5
O7 C50 H50C 109.5
H50A C50 H50B 109.5
H50A C50 H50C 109.5
H50B C50 H50C 109.5
C1AA N5 C102 124.7(10)
C1B N5 C102 111.2(12)
C1B N5 C1AA 123.9(12)
H15A O15 H15B 104.5
N5 C102 H10A 109.5
N5 C102 H10B 109.5
N5 C102 H10C 109.5
H10A C102 H10B 109.5
H10A C102 H10C 109.5
H10B C102 H10C 109.5
N5 C1AA H1AA 117.7
O5A C1AA N5 124.7(16)
O5A C1AA H1AA 117.7
N5 C1B H1BA 109.5
N5 C1B H1BB 109.5
N5 C1B H1BC 109.5
H1BA C1B H1BB 109.5
H1BA C1B H1BC 109.5
H1BB C1B H1BC 109.5

loop_
_geom_bond_atom_site_label_1
_geom_bond_atom_site_label_2
_geom_bond_distance
P1 O4 1.552(4)
P1 O1 1.639(4)
P1 O2 1.481(5)
P1 O3 1.495(5)
O4 H4 0.8200
O1 C1 1.401(7)
N1 C36 1.465(7)
N1 C38 1.464(8)
N1 C34 1.458(8)
C1 C2 1.386(8)
C1 C6 1.375(8)
C2 C21 1.527(8)
C2 C3 1.400(8)
N2 H2 0.9800
N2 C37 1.474(8)
N2 C39 1.477(8)
N2 C35 1.479(7)
C8 H8 0.9800
C8 C6 1.523(8)
C8 C15 1.525(8)
C8 C9 1.513(8)
C21 H21 0.9800
C21 C28 1.532(8)
C21 C22 1.524(8)
C28 C29 1.384(8)
C28 C33 1.386(8)
C27 H27 0.9300
C27 C26 1.378(9)
C27 C22 1.397(8)
C6 C5 1.401(8)
C23 H23 0.9300
C23 C22 1.382(8)
C23 C24 1.392(8)
C15 C20 1.398(8)
C15 C16 1.381(9)
C5 H5 0.9300
C5 C4 1.387(8)
C4 C3 1.383(8)
C4 C7 1.519(8)
C9 C10 1.383(9)
C9 C14 1.394(8)
C19 H19 0.9300
C19 C18 1.380(9)
C19 C20 1.392(8)
C26 H26 0.9300
C26 C25 1.388(10)
C37 H37A 0.9700
C37 H37B 0.9700
C37 C36 1.536(8)
C10 H10 0.9300
C10 C11 1.387(9)
C39 H39A 0.9700
C39 H39B 0.9700
C39 C38 1.525(8)
C3 H3 0.9300
C7 H7A 0.9600
C7 H7B 0.9600
C7 H7C 0.9600
C36 H36A 0.9700
C36 H36B 0.9700
C29 H29 0.9300
C29 C30 1.392(9)
C13 H13 0.9300
C13 C14 1.391(8)
C13 C12 1.373(9)
C18 H18 0.9300
C18 C17 1.360(10)
C14 H14 0.9300
C30 H30 0.9300
C30 C31 1.378(9)
C33 H33 0.9300
C33 C32 1.372(9)
C38 H38A 0.9700
C38 H38B 0.9700
C20 H20 0.9300
C17 H17 0.9300
C17 C16 1.387(9)
C35 H35A 0.9700
C35 H35B 0.9700
C35 C34 1.568(8)
C24 H24 0.9300
C24 C25 1.377(9)
C16 H16 0.9300
C25 H25 0.9300
C34 H34A 0.9700
C34 H34B 0.9700
C11 H11 0.9300
C11 C12 1.385(9)
C12 H12 0.9300
C31 H31 0.9300
C31 C32 1.374(10)
C32 H32 0.9300
O7 H7 0.8200
O7 C50 1.508(13)
C50 H50A 0.9600
C50 H50B 0.9600
C50 H50C 0.9600
N5 C102 1.64(2)
N5 C1AA 1.415(13)
N5 C1B 1.34(2)
O5A C1AA 0.954(17)
O15 H15A 0.8501
O15 H15B 0.8500
O5B C1A 1.253(17)
C102 H10A 0.9600
C102 H10B 0.9600
C102 H10C 0.9600
C1AA H1AA 0.9300
C1B H1BA 0.9600
C1B H1BB 0.9600
C1B H1BC 0.9600

loop_
_geom_hbond_atom_site_label_D
_geom_hbond_atom_site_label_H
_geom_hbond_atom_site_label_A
_geom_hbond_distance_DH
_geom_hbond_distance_HA
_geom_hbond_distance_DA
_geom_hbond_angle_DHA
_geom_hbond_site_symmetry_A
_geom_hbond_publ_flag
O4 H4 N1 0.82 1.75 2.551(6) 164.8 1_655 yes
N2 H2 O3 0.98 1.65 2.561(7) 153.6 . yes
C37 H37A O3 0.97 2.46 3.253(8) 138.7 2_666 yes
C39 H39B O3 0.97 2.37 3.161(8) 138.6 2_666 yes
C38 H38B O2 0.97 2.65 3.204(7) 116.9 1_455 yes
C50 H50C O2 0.96 1.99 2.729(10) 132.5 2_666 yes
O15 H15A O7 0.85 2.15 2.765(14) 128.8 . yes
O15 H15B O5B 0.85 1.92 2.728(12) 159.4 1_665 yes

loop_
_geom_torsion_atom_site_label_1
_geom_torsion_atom_site_label_2
_geom_torsion_atom_site_label_3
_geom_torsion_atom_site_label_4
_geom_torsion
P1 O1 C1 C2 -90.1(5)
P1 O1 C1 C6 96.0(5)
O4 P1 O1 C1 -58.2(4)
O1 C1 C2 C21 -6.0(7)
O1 C1 C2 C3 178.6(5)
O1 C1 C6 C8 4.1(8)
O1 C1 C6 C5 -178.4(5)
O2 P1 O1 C1 62.3(4)
O3 P1 O1 C1 -171.5(4)
C1 C2 C21 C28 161.0(5)
C1 C2 C21 C22 -70.0(6)
C1 C2 C3 C4 2.4(8)
C1 C6 C5 C4 -2.7(8)
C2 C1 C6 C8 -169.5(5)
C2 C1 C6 C5 8.0(8)
C2 C21 C28 C29 118.3(6)
C2 C21 C28 C33 -64.3(7)
C2 C21 C22 C27 142.8(6)
C2 C21 C22 C23 -38.0(8)
N2 C37 C36 N1 -1.7(7)
N2 C39 C38 N1 -3.9(7)
N2 C35 C34 N1 -3.7(8)
C8 C6 C5 C4 174.7(5)
C8 C15 C20 C19 -177.1(6)
C8 C15 C16 C17 177.6(6)
C8 C9 C10 C11 175.8(6)
C8 C9 C14 C13 -177.2(5)
C21 C2 C3 C4 -172.8(5)
C21 C28 C29 C30 177.1(6)
C21 C28 C33 C32 -177.3(6)
C28 C21 C22 C27 -88.3(7)
C28 C21 C22 C23 90.9(7)
C28 C29 C30 C31 0.5(10)
C28 C33 C32 C31 -0.3(11)
C27 C26 C25 C24 -0.3(9)
C6 C1 C2 C21 167.5(5)
C6 C1 C2 C3 -7.9(8)
C6 C8 C15 C20 13.0(8)
C6 C8 C15 C16 -166.0(6)
C6 C8 C9 C10 -87.4(7)
C6 C8 C9 C14 90.2(7)
C6 C5 C4 C3 -2.4(8)
C6 C5 C4 C7 176.8(5)
C23 C24 C25 C26 0.1(10)
C15 C8 C6 C1 78.0(7)
C15 C8 C6 C5 -99.3(6)
C15 C8 C9 C10 42.6(8)
C15 C8 C9 C14 -139.9(6)
C5 C4 C3 C2 2.6(8)
C9 C8 C6 C1 -151.8(5)
C9 C8 C6 C5 30.8(8)
C9 C8 C15 C20 -117.5(6)
C9 C8 C15 C16 63.5(8)
C9 C10 C11 C12 1.7(10)
C19 C18 C17 C16 0.0(11)
C26 C27 C22 C21 179.9(6)
C26 C27 C22 C23 0.6(9)
C37 N2 C39 C38 -58.9(6)
C37 N2 C35 C34 63.9(6)
C10 C9 C14 C13 0.4(9)
C10 C11 C12 C13 -0.3(10)
C39 N2 C37 C36 62.1(6)
C39 N2 C35 C34 -59.2(7)
C3 C2 C21 C28 -23.8(7)
C3 C2 C21 C22 105.2(6)
C7 C4 C3 C2 -176.6(5)
C36 N1 C38 C39 62.7(7)
C36 N1 C34 C35 -57.6(7)
C29 C28 C33 C32 0.3(10)
C29 C30 C31 C32 -0.5(10)
C18 C19 C20 C15 -1.5(10)
C18 C17 C16 C15 0.5(11)
C14 C9 C10 C11 -1.7(9)
C14 C13 C12 C11 -1.0(9)
C30 C31 C32 C33 0.4(11)
C33 C28 C29 C30 -0.4(9)
C22 C21 C28 C29 -8.4(8)
C22 C21 C28 C33 169.1(5)
C22 C27 C26 C25 -0.1(10)
C22 C23 C24 C25 0.5(10)
C38 N1 C36 C37 -59.1(7)
C38 N1 C34 C35 62.1(7)
C20 C15 C16 C17 -1.4(10)
C20 C19 C18 C17 0.5(10)
C35 N2 C37 C36 -61.0(6)
C35 N2 C39 C38 64.0(6)
C24 C23 C22 C21 179.9(6)
C24 C23 C22 C27 -0.8(9)
C16 C15 C20 C19 1.9(9)
C34 N1 C36 C37 61.4(7)
C34 N1 C38 C39 -58.2(6)
C12 C13 C14 C9 0.9(9)
C102 N5 C1AA O5A -172.4(19)
C1B N5 C1AA O5A 13(3)
